data_2014864
loop_
_publ_author_name
'Liu, Shu-Qin'
'Konaka, Hisashi'
'Kuroda-Sowa, Takayoshi'
'Ning, Gui-Ling'
'Munakata, Megumu'

_publ_section_title
;(\m-2,11-Dithia[3.3]paracyclophane-\k^2^<i>S</i>:<i>S</i>')bis[(6-carboxypyridine-2-carboxylato-\k^2^<i>N</i>,<i>O</i>^6^)silver(I)]:
 a mixed-ligand silver-based dinuclear compound
;
_journal_issue 4
_journal_name_full 'Acta Crystallographica Section C'
_journal_page_first m194
_journal_page_last m196
_journal_paper_doi 10.1107/S0108270105006372
_journal_volume 61
_journal_year 2005
_chemical_formula_iupac '[Ag2 (C16 H16 S2) (C7 H4 O4 N)2]'
_chemical_formula_moiety 'C30 H24 Ag2 N2 O8 S2'
_chemical_formula_sum 'C30 H24 Ag2 N2 O8 S2'
_chemical_formula_weight 820.38
_chemical_name_systematic
;
(\m-2,11-Dithia[3.3]paracyclophane-\k^2^S:S')bis[(2-carboxylatopyridine-
6-carboxylic acid-\k^2^N,O)silver(I)]
;
_space_group_IT_number 15
_symmetry_cell_setting monoclinic
_symmetry_space_group_name_Hall '-C 2yc'
_symmetry_space_group_name_H-M 'C 1 2/c 1'
_cell_angle_alpha 90
_cell_angle_beta 110.075(6)
_cell_angle_gamma 90
_cell_formula_units_Z 4
_cell_length_a 17.025(10)
_cell_length_b 12.828(7)
_cell_length_c 14.096(8)
_cell_measurement_reflns_used 4714
_cell_measurement_temperature 150.2
_cell_measurement_theta_max 27.5
_cell_measurement_theta_min 3.2
_cell_volume 2891(3)
_computing_cell_refinement CrystalClear
_computing_data_collection 'CrystalClear (Rigaku, 2001)'
_computing_data_reduction 'TEXSAN (Molecular Structure Corporation, 2000)'
_computing_molecular_graphics 'ORTEPII (Johnson, 1976)'
_computing_publication_material TEXSAN
_computing_structure_refinement 'SHELXL97 (Sheldrick, 1997)'
_computing_structure_solution 'SHELXS97 (Sheldrick, 1997)'
_diffrn_detector_area_resol_mean 14.62
_diffrn_measured_fraction_theta_full 1.00
_diffrn_measured_fraction_theta_max 1.00
_diffrn_measurement_device_type 'Rigaku/MSC Mercury CCD'
_diffrn_measurement_method \w
_diffrn_radiation_type 'Mo K\a'
_diffrn_radiation_wavelength 0.7107
_diffrn_reflns_av_R_equivalents 0.022
_diffrn_reflns_limit_h_max 22
_diffrn_reflns_limit_h_min -16
_diffrn_reflns_limit_k_max 16
_diffrn_reflns_limit_k_min -16
_diffrn_reflns_limit_l_max 18
_diffrn_reflns_limit_l_min -18
_diffrn_reflns_number 11072
_diffrn_reflns_theta_full 27.48
_diffrn_reflns_theta_max 27.48
_diffrn_reflns_theta_min 3.18
_exptl_absorpt_coefficient_mu 1.551
_exptl_absorpt_correction_T_max 0.733
_exptl_absorpt_correction_T_min 0.665
_exptl_absorpt_correction_type multi-scan
_exptl_absorpt_process_details '(Jacobson, 1998)'
_exptl_crystal_colour Colorless
_exptl_crystal_density_diffrn 1.884
_exptl_crystal_density_method 'not measured'
_exptl_crystal_description Block
_exptl_crystal_F_000 1632.0
_exptl_crystal_size_max 0.300
_exptl_crystal_size_mid 0.250
_exptl_crystal_size_min 0.200
_refine_diff_density_max 0.61
_refine_diff_density_min -0.49
_refine_ls_extinction_expression Fc^*^=kFc[1+0.001xFc^2^\l^3^/sin(2\q)]^-1/4^
_refine_ls_extinction_method none
_refine_ls_goodness_of_fit_ref 1.090
_refine_ls_hydrogen_treatment refxyz
_refine_ls_number_parameters 235
_refine_ls_number_reflns 3038
_refine_ls_R_factor_gt 0.0263
_refine_ls_shift/su_max -0.0020
_refine_ls_structure_factor_coef Fsqd
_refine_ls_weighting_details 'w = 1/[\s^2^(Fo^2^) + (0.0289P)^2^+3.8032P] where P = (Fo^2^+2Fc^2^)/3'
_refine_ls_weighting_scheme calc
_refine_ls_wR_factor_ref 0.0597
_reflns_number_gt 3038
_reflns_number_total 3250
_reflns_threshold_expression I>2\s(I)
_cod_data_source_file ob1220.cif
_cod_data_source_block I
_cod_original_cell_volume 2892(3)
_cod_original_sg_symbol_Hall '-c 2yc'
_cod_original_sg_symbol_H-M 'C 2/c'
_cod_database_code 2014864
_cod_database_fobs_code 2014864

loop_
_symmetry_equiv_pos_as_xyz
x,y,z
-x,y,1/2-z
-x,-y,-z
x,-y,1/2+z
1/2+x,1/2+y,z
1/2-x,1/2+y,1/2-z
1/2-x,1/2-y,-z
1/2+x,1/2-y,1/2+z

loop_
_atom_site_label
_atom_site_fract_x
_atom_site_fract_y
_atom_site_fract_z
_atom_site_U_iso_or_equiv
_atom_site_adp_type
_atom_site_calc_flag
_atom_site_refinement_flags
_atom_site_occupancy
_atom_site_disorder_assembly
_atom_site_disorder_group
_atom_site_type_symbol
Ag1 0.502280(10) 0.585110(10) 0.618990(10) 0.02816(7) Uani d . 1.00 . . Ag
S1 0.41061(3) 0.44452(4) 0.53498(4) 0.01960(10) Uani d . 1.00 . . S
O1 0.62197(9) 0.62260(10) 0.75950(10) 0.0257(3) Uani d . 1.00 . . O
O2 0.70800(10) 0.75320(10) 0.83380(10) 0.0322(4) Uani d . 1.00 . . O
O3 0.40063(9) 0.70060(10) 0.44750(10) 0.0281(3) Uani d . 1.00 . . O
O4 0.32971(9) 0.84800(10) 0.44630(10) 0.0269(3) Uani d . 1.00 . . O
N1 0.51640(10) 0.76240(10) 0.63020(10) 0.0155(3) Uani d . 1.00 . . N
C1 0.23880(10) 0.4202(2) 0.4585(2) 0.0203(4) Uani d . 1.00 . . C
C2 0.19670(10) 0.3798(2) 0.5191(2) 0.0215(4) Uani d . 1.00 . . C
C3 0.14400(10) 0.2949(2) 0.4875(2) 0.0201(4) Uani d . 1.00 . . C
C4 0.13270(10) 0.2477(2) 0.3949(2) 0.0193(4) Uani d . 1.00 . . C
C5 0.17040(10) 0.2923(2) 0.3310(2) 0.0226(4) Uani d . 1.00 . . C
C6 0.22260(10) 0.3776(2) 0.3624(2) 0.0221(4) Uani d . 1.00 . . C
C7 0.30550(10) 0.5013(2) 0.5014(2) 0.0251(4) Uani d . 1.00 . . C
C8 0.08160(10) 0.1491(2) 0.3643(2) 0.0241(4) Uani d . 1.00 . . C
C9 0.58290(10) 0.7981(2) 0.70600(10) 0.0168(4) Uani d . 1.00 . . C
C10 0.59930(10) 0.9040(2) 0.7225(2) 0.0210(4) Uani d . 1.00 . . C
C11 0.54310(10) 0.9748(2) 0.6611(2) 0.0242(4) Uani d . 1.00 . . C
C12 0.47320(10) 0.9384(2) 0.5845(2) 0.0203(4) Uani d . 1.00 . . C
C13 0.46330(10) 0.8316(2) 0.56970(10) 0.0160(4) Uani d . 1.00 . . C
C14 0.64190(10) 0.7163(2) 0.77180(10) 0.0195(4) Uani d . 1.00 . . C
C15 0.39370(10) 0.7860(2) 0.48130(10) 0.0186(4) Uani d . 1.00 . . C
H1 0.204(2) 0.410(2) 0.580(2) 0.0301 Uiso d . 1.00 . . H
H2 0.117(2) 0.267(2) 0.531(2) 0.0301 Uiso d . 1.00 . . H
H3 0.164(2) 0.263(2) 0.269(2) 0.0301 Uiso d . 1.00 . . H
H4 0.250(2) 0.407(2) 0.320(2) 0.0301 Uiso d . 1.00 . . H
H5 0.301(2) 0.530(2) 0.563(2) 0.0301 Uiso d . 1.00 . . H
H6 0.307(2) 0.552(2) 0.452(2) 0.0301 Uiso d . 1.00 . . H
H7 0.094(2) 0.118(2) 0.315(2) 0.0301 Uiso d . 1.00 . . H
H8 0.020(2) 0.164(2) 0.342(2) 0.0301 Uiso d . 1.00 . . H
H9 0.650(2) 0.926(2) 0.774(2) 0.0301 Uiso d . 1.00 . . H
H10 0.553(2) 1.047(2) 0.673(2) 0.0301 Uiso d . 1.00 . . H
H11 0.432(2) 0.983(2) 0.541(2) 0.0301 Uiso d . 1.00 . . H
H12 0.289(2) 0.814(2) 0.408(2) 0.0301 Uiso d . 1.00 . . H

loop_
_atom_site_aniso_label
_atom_site_aniso_U_11
_atom_site_aniso_U_22
_atom_site_aniso_U_33
_atom_site_aniso_U_12
_atom_site_aniso_U_13
_atom_site_aniso_U_23
Ag1 0.02100(10) 0.01937(9) 0.03610(10) -0.00372(6) -0.00042(7) -0.00345(6)
S1 0.0144(2) 0.0191(2) 0.0241(2) -0.0026(2) 0.0051(2) -0.0022(2)
O1 0.0205(8) 0.0250(8) 0.0248(8) 0.0001(6) -0.0010(6) 0.0036(6)
O2 0.0181(8) 0.0336(9) 0.0312(8) -0.0008(6) -0.0091(6) -0.0024(7)
O3 0.0228(8) 0.0253(8) 0.0270(8) 0.0020(6) -0.0032(6) -0.0069(6)
O4 0.0154(7) 0.0261(8) 0.0290(8) 0.0028(6) -0.0055(6) -0.0038(6)
N1 0.0115(8) 0.0201(8) 0.0149(7) -0.0007(6) 0.0046(6) -0.0005(6)
C1 0.0119(9) 0.0172(9) 0.0290(10) 0.0035(7) 0.0038(8) 0.0015(8)
C2 0.0160(10) 0.0221(10) 0.0250(10) 0.0033(8) 0.0065(8) -0.0037(8)
C3 0.0148(10) 0.0227(10) 0.0234(10) 0.0031(8) 0.0073(8) 0.0000(8)
C4 0.0135(9) 0.0202(9) 0.0203(9) 0.0012(7) 0.0008(8) 0.0016(7)
C5 0.0210(10) 0.0260(10) 0.0161(9) -0.0002(8) 0.0009(8) 0.0021(8)
C6 0.0160(10) 0.0240(10) 0.0250(10) 0.0010(8) 0.0049(8) 0.0068(8)
C7 0.0160(10) 0.0190(10) 0.0380(10) 0.0007(8) 0.0071(9) -0.0035(9)
C8 0.0240(10) 0.0270(10) 0.0184(10) -0.0052(9) 0.0034(8) -0.0019(8)
C9 0.0116(9) 0.0250(10) 0.0143(8) -0.0014(8) 0.0049(7) -0.0014(7)
C10 0.0170(10) 0.0270(10) 0.0173(9) -0.0054(8) 0.0034(8) -0.0032(8)
C11 0.0270(10) 0.0200(10) 0.0250(10) -0.0053(9) 0.0076(9) -0.0033(8)
C12 0.0190(10) 0.0222(10) 0.0186(9) 0.0015(8) 0.0050(8) 0.0028(8)
C13 0.0117(9) 0.0214(9) 0.0152(9) -0.0001(7) 0.0051(7) 0.0003(7)
C14 0.0141(9) 0.0270(10) 0.0164(9) 0.0000(8) 0.0042(7) -0.0002(8)
C15 0.0157(10) 0.0223(10) 0.0159(9) -0.0015(8) 0.0031(7) 0.0015(7)

loop_
_atom_type_symbol
_atom_type_description
_atom_type_scat_dispersion_real
_atom_type_scat_dispersion_imag
_atom_type_scat_source
C C 0.003 0.002
;International Tables for Crystallography
(1992, Vol. C, Tables 4.2.6.8 and 6.1.1.4)
;
H H 0.000 0.000
;International Tables for Crystallography
(1992, Vol. C, Table 6.1.1.4)
;
N N 0.006 0.003
;International Tables for Crystallography
(1992, Vol. C, Tables 4.2.6.8 and 6.1.1.4)
;
O O 0.011 0.006
;International Tables for Crystallography
(1992, Vol. C, Tables 4.2.6.8 and 6.1.1.4)
;
Ag Ag -0.897 1.101
;International Tables for Crystallography
(1992, Vol. C, Tables 4.2.6.8 and 6.1.1.4)
;
S S 0.125 0.123
;International Tables for Crystallography
(1992, Vol. C, Tables 4.2.6.8 and 6.1.1.4)
;

loop_
_geom_angle_atom_site_label_1
_geom_angle_atom_site_label_2
_geom_angle_atom_site_label_3
_geom_angle_site_symmetry_1
_geom_angle_site_symmetry_3
_geom_angle
_geom_angle_publ_flag
S1 Ag1 O1 . . 142.50(4) yes
S1 Ag1 N1 . . 144.31(4) yes
O1 Ag1 N1 . . 72.45(5) yes
Ag1 S1 C7 . . 103.83(7) no
Ag1 S1 C8 . 7_556 104.33(7) no
C7 S1 C8 . 7_556 105.40(10) no
Ag1 O1 C14 . . 115.50(10) no
Ag1 N1 C9 . . 115.70(10) no
Ag1 N1 C13 . . 125.60(10) no
C9 N1 C13 . . 118.7(2) no
C2 C1 C6 . . 118.5(2) no
C2 C1 C7 . . 119.2(2) no
C6 C1 C7 . . 122.0(2) no
C1 C2 C3 . . 120.7(2) no
C2 C3 C4 . . 120.7(2) no
C3 C4 C5 . . 118.8(2) no
C3 C4 C8 . . 120.8(2) no
C5 C4 C8 . . 120.4(2) no
C4 C5 C6 . . 120.3(2) no
C1 C6 C5 . . 120.7(2) no
S1 C7 C1 . . 111.3(2) no
S1 C8 C4 7_556 . 116.50(10) no
N1 C9 C10 . . 122.2(2) no
N1 C9 C14 . . 116.7(2) no
C10 C9 C14 . . 121.1(2) no
C9 C10 C11 . . 118.6(2) no
C10 C11 C12 . . 119.4(2) no
C11 C12 C13 . . 118.5(2) no
N1 C13 C12 . . 122.5(2) no
N1 C13 C15 . . 115.8(2) no
C12 C13 C15 . . 121.7(2) no
O1 C14 O2 . . 126.6(2) no
O1 C14 C9 . . 119.2(2) no
O2 C14 C9 . . 114.2(2) no
O3 C15 O4 . . 125.7(2) no
O3 C15 C13 . . 121.1(2) no
O4 C15 C13 . . 113.2(2) no
C15 O4 H12 . . 109(2) no
C1 C2 H1 . . 119(2) no
C3 C2 H1 . . 120(2) no
C2 C3 H2 . . 119.0(10) no
C4 C3 H2 . . 119.0(10) no
C4 C5 H3 . . 120.0(10) no
C6 C5 H3 . . 119(2) no
C1 C6 H4 . . 118.0(10) no
C5 C6 H4 . . 120.0(10) no
S1 C7 H5 . . 106.0(10) no
S1 C7 H6 . . 101(2) no
C1 C7 H5 . . 110.0(10) no
C1 C7 H6 . . 112.0(10) no
H5 C7 H6 . . 115(2) no
S1 C8 H7 7_556 . 109.0(10) no
S1 C8 H8 7_556 . 99.0(10) no
C4 C8 H7 . . 109(2) no
C4 C8 H8 . . 111.0(10) no
H7 C8 H8 . . 110(3) no
C9 C10 H9 . . 119.0(10) no
C11 C10 H9 . . 121.0(10) no
C10 C11 H10 . . 119.0(10) no
C12 C11 H10 . . 121.0(10) no
C11 C12 H11 . . 123.0(10) no
C13 C12 H11 . . 118.0(10) no

loop_
_geom_bond_atom_site_label_1
_geom_bond_atom_site_label_2
_geom_bond_site_symmetry_1
_geom_bond_site_symmetry_2
_geom_bond_distance
_geom_bond_publ_flag
Ag1 S1 . . 2.4129(6) yes
Ag1 O1 . . 2.3530(10) yes
Ag1 N1 . . 2.287(2) yes
S1 C7 . . 1.837(2) no
S1 C8 . 7_556 1.829(2) no
O1 C14 . . 1.245(3) y
O2 C14 . . 1.257(2) y
O3 C15 . . 1.218(3) y
O4 C15 . . 1.301(2) y
N1 C9 . . 1.342(2) no
N1 C13 . . 1.343(2) no
C1 C2 . . 1.390(4) no
C1 C6 . . 1.397(3) no
C1 C7 . . 1.505(3) no
C2 C3 . . 1.383(3) no
C3 C4 . . 1.391(3) no
C4 C5 . . 1.396(3) no
C4 C8 . . 1.512(3) no
C5 C6 . . 1.383(3) no
C9 C10 . . 1.390(3) no
C9 C14 . . 1.526(3) no
C10 C11 . . 1.386(3) no
C11 C12 . . 1.385(3) no
C12 C13 . . 1.387(3) no
C13 C15 . . 1.512(2) no
O4 H12 . . 0.84(3) no
C2 H1 . . 0.91(3) no
C3 H2 . . 0.95(3) no
C5 H3 . . 0.92(3) no
C6 H4 . . 0.95(3) no
C7 H5 . . 0.97(3) no
C7 H6 . . 0.96(3) no
C8 H7 . . 0.89(3) no
C8 H8 . . 1.00(3) no
C10 H9 . . 0.96(3) no
C11 H10 . . 0.95(3) no
C12 H11 . . 0.95(3) no

loop_
_geom_contact_atom_site_label_1
_geom_contact_atom_site_label_2
_geom_contact_distance
_geom_contact_site_symmetry_2
Ag1 S1 3.0437(9) 3_666
Ag1 O1 3.183(2) 2_656
O1 C7 3.528(3) 2_656
O2 C15 3.171(3) 8_565
O2 O3 3.172(3) 8_565
O2 O4 3.586(3) 2_656
O4 C7 3.278(3) 7_566
O4 C14 3.399(3) 8_464
O4 C2 3.576(3) 7_566
N1 C9 3.329(3) 2_656
N1 C3 3.456(3) 5_555
N1 C14 3.475(3) 2_656
C3 C9 3.572(3) 5_445
C8 C8 3.458(4) 2_555
C9 C9 3.453(5) 2_656
C9 C13 3.537(3) 2_656
C10 C12 3.382(4) 2_656
C10 C11 3.484(4) 2_656
C10 C13 3.567(3) 2_656
C11 C11 3.312(5) 2_656
C11 C12 3.555(3) 3_676
C12 C12 3.240(5) 3_676

loop_
_geom_hbond_atom_site_label_D
_geom_hbond_atom_site_label_H
_geom_hbond_atom_site_label_A
_geom_hbond_site_symmetry_A
_geom_hbond_distance_DH
_geom_hbond_distance_HA
_geom_hbond_distance_DA
_geom_hbond_angle_DHA
_geom_hbond_publ_flag
O4 H12 O2 8_464 0.84(3) 1.66(3) 2.497(2) 180(3) yes
